data_7249075
loop_
_publ_author_name
'Chen, Xi'
'Chen, Zi-tong'
'Zhu, Feng'
'Chen, Yuan'
'Liu, Ao-gang'
'Yin, Xue'
'Chen, Zi-ke'
'Li, Bao'

_publ_section_title
;
 Enhanced organic dye adsorption and photocatalytic activity through a
 metal--organic framework featuring heptanuclear/binuclear clusters and
 cage cavities
;
_journal_issue 33
_journal_name_full CrystEngComm
_journal_page_first 4489
_journal_page_last 4497
_journal_paper_doi 10.1039/D4CE00484A
_journal_volume 26
_journal_year 2024
_chemical_formula_moiety 'C120 H60 Cu9 N40 O22'
_chemical_formula_sum 'C120 H60 Cu9 N40 O22'
_chemical_formula_weight 2986.00
_space_group_crystal_system orthorhombic
_space_group_IT_number 58
_space_group_name_Hall '-P 2 2n'
_space_group_name_H-M_alt 'P n n m'
_atom_sites_solution_hydrogens mixed
_audit_creation_date 2024-07-16
_audit_creation_method
;
Olex2 1.5
(compiled 2024.02.16 svn.r378c4104 for OlexSys, GUI svn.r6928)
;
_audit_update_record
;
2024-07-16 deposited with the CCDC.	2024-07-19 downloaded from the CCDC.
;
_cell_angle_alpha 90
_cell_angle_beta 90
_cell_angle_gamma 90
_cell_formula_units_Z 2
_cell_length_a 29.618(2)
_cell_length_b 15.2128(13)
_cell_length_c 24.2347(11)
_cell_measurement_reflns_used 2994
_cell_measurement_temperature 293(2)
_cell_measurement_theta_max 0.790
_cell_measurement_theta_min 0.762
_cell_volume 10919.5(13)
_computing_data_collection 'Bruker APEX-II CCD'
_computing_molecular_graphics 'Olex2 1.5 (Dolomanov et al., 2009)'
_computing_publication_material 'Olex2 1.5 (Dolomanov et al., 2009)'
_computing_structure_refinement 'SHELXL 2018/3 (Sheldrick, 2015)'
_computing_structure_solution 'SHELXT 2018/2 (Sheldrick, 2018)'
_diffrn_ambient_temperature 293(2)
_diffrn_measured_fraction_theta_full 0.998
_diffrn_measured_fraction_theta_max 0.984
_diffrn_measurement_device_type 'Bruker APEX-II CCD'
_diffrn_radiation_type MoK\a
_diffrn_radiation_wavelength 0.710
_diffrn_reflns_av_R_equivalents 0.0779
_diffrn_reflns_av_unetI/netI 0.0831
_diffrn_reflns_Laue_measured_fraction_full 0.998
_diffrn_reflns_Laue_measured_fraction_max 0.984
_diffrn_reflns_limit_h_max 33
_diffrn_reflns_limit_h_min -36
_diffrn_reflns_limit_k_max 18
_diffrn_reflns_limit_k_min -17
_diffrn_reflns_limit_l_max 29
_diffrn_reflns_limit_l_min -28
_diffrn_reflns_number 26740
_diffrn_reflns_point_group_measured_fraction_full 0.998
_diffrn_reflns_point_group_measured_fraction_max 0.984
_diffrn_reflns_theta_full 25.214
_diffrn_reflns_theta_max 25.747
_diffrn_reflns_theta_min 1.503
_exptl_absorpt_coefficient_mu 0.907
_exptl_crystal_colour blue
_exptl_crystal_density_diffrn 0.908
_exptl_crystal_description block
_exptl_crystal_F_000 2994
_exptl_crystal_size_max 0.31
_exptl_crystal_size_mid 0.29
_exptl_crystal_size_min 0.26
_refine_diff_density_max 2.739
_refine_diff_density_min -0.894
_refine_diff_density_rms 0.128
_refine_ls_extinction_method none
_refine_ls_goodness_of_fit_ref 1.027
_refine_ls_hydrogen_treatment constr
_refine_ls_matrix_type full
_refine_ls_number_parameters 642
_refine_ls_number_reflns 10577
_refine_ls_number_restraints 249
_refine_ls_restrained_S_all 1.028
_refine_ls_R_factor_all 0.1321
_refine_ls_R_factor_gt 0.0952
_refine_ls_shift/su_max 0.001
_refine_ls_shift/su_mean 0.000
_refine_ls_structure_factor_coef Fsqd
_refine_ls_weighting_details 'w=1/[\s^2^(Fo^2^)+(0.1925P)^2^+5.0025P] where P=(Fo^2^+2Fc^2^)/3'
_refine_ls_weighting_scheme calc
_refine_ls_wR_factor_gt 0.2646
_refine_ls_wR_factor_ref 0.3274
_reflns_Friedel_coverage 0.000
_reflns_number_gt 6262
_reflns_number_total 10577
_reflns_threshold_expression 'I > 2\s(I)'
_cod_data_source_file d4ce00484a2.cif
_cod_data_source_block p
_cod_depositor_comments 'Adding full bibliography for 7249075.cif.'
_cod_original_cell_volume 10919.6(13)
_cod_database_code 7249075
_shelx_shelxl_version_number 2018/3
_shelx_space_group_comment
;
The symmetry employed for this shelxl refinement is uniquely defined
by the following loop, which should always be used as a source of
symmetry information in preference to the above space-group names.
They are only intended as comments.
;
_shelx_estimated_absorpt_t_max 0.798
_shelx_estimated_absorpt_t_min 0.766
_olex2_refinement_description
;
1. Fixed Uiso
 At 1.2 times of:
  All C(H) groups
2. Restrained distances
 Cu5C-O5C
 2 with sigma of 0.04
 C11B-O1B = C11B-O2B
 1.25 with sigma of 0.02
 C2B-C11B
 1.48 with sigma of 0.02
 C11C-O1C = C11C-O2C
 1.25 with sigma of 0.02
 C2C-C11C
 1.48 with sigma of 0.02
 C12C-C9C
 1.5 with sigma of 0.02
 C10C-C9C
 1.45 with sigma of 0.02
 C10C-C12C
 2.45 with sigma of 0.02
 C8C-C10C
 2.45 with sigma of 0.02
 C9C-C10C = C9C-C8C = C8C-C7C = C7C-C6C = C6C-C5C = C5C-C10C
 1.45 with sigma of 0.02
 C5C-C7C
 2.45 with sigma of 0.02
 C10C-C8C
 2.45 with sigma of 0.02
 C9C-C7C
 2.45 with sigma of 0.02
 C10C-C6C
 2.45 with sigma of 0.02
 Cu5D-O5D
 2.3 with sigma of 0.02
 C6B-C1B \\sim C5-C10
 with sigma of 0.02
 C6B-C5B \\sim C5-C6
 with sigma of 0.02
 C6B-C7B \\sim C5-C4
 with sigma of 0.02
 C7B-C8B \\sim C4-C3
 with sigma of 0.02
 C8B-C9B \\sim C3-C1
 with sigma of 0.02
 C6B-C2B \\sim C5-C9
 with sigma of 0.04
 C6B-C4B \\sim C5-C7
 with sigma of 0.04
 C6B-C10B \\sim C5-C2
 with sigma of 0.04
 C6B-C8B \\sim C5-C3
 with sigma of 0.04
 C1B-C7B \\sim C10-C4
 with sigma of 0.04
 C5B-C7B \\sim C6-C4
 with sigma of 0.04
 C10B-C8B \\sim C2-C3
 with sigma of 0.04
 C7B-C9B \\sim C4-C1
 with sigma of 0.04
 C8B-C12B \\sim C3-C12B
 with sigma of 0.04
 C1B-C2B \\sim C10-C9
 with sigma of 0.02
 C11C-C1C \\sim C11B-C1B \\sim C11B-C3B
 with sigma of 0.02
 C2C-O1C \\sim C2B-O1B \\sim C2B-O2B
 with sigma of 0.02
 C2B-C3B \\sim C9-C8
 with sigma of 0.02
 C2B-C11B \\sim C9-C11
 with sigma of 0.02
 C3B-C4B \\sim C8-C7
 with sigma of 0.02
 C4B-C5B \\sim C7-C6
 with sigma of 0.02
 C5B-C10B \\sim C6-C2
 with sigma of 0.02
 C10B-C9B \\sim C2-C1
 with sigma of 0.02
 C11C-C1C \\sim C11C-C3C
 with sigma of 0.02
 C9B-C12B \\sim C1-C12B
 with sigma of 0.02
 C11B-O1B \\sim C11-O1
 with sigma of 0.02
 C2C-O1C \\sim C2C-O2C
 with sigma of 0.02
 C11B-O2B \\sim C11-O2
 with sigma of 0.02
 C1B-C3B \\sim C10-C8
 with sigma of 0.04
 C1B-C5B \\sim C10-C6
 with sigma of 0.04
 C1B-C11B \\sim C10-C11
 with sigma of 0.04
 C2B-C4B \\sim C9-C7
 with sigma of 0.04
 C2B-O1B \\sim C9-O1
 with sigma of 0.04
 C2B-O2B \\sim C9-O2
 with sigma of 0.04
 C3B-C5B \\sim C8-C6
 with sigma of 0.04
 C12C-C8C \\sim C12C-C10C
 with sigma of 0.02
 C3B-C11B \\sim C8-C11
 with sigma of 0.04
 C4B-C10B \\sim C7-C2
 with sigma of 0.04
 C5B-C9B \\sim C6-C1
 with sigma of 0.04
 C10B-C12B \\sim C2-C12B
 with sigma of 0.04
 O1B-O2B \\sim O1-O2
 with sigma of 0.04
 O1B-Cu5C \\sim O1B-Cu5D
 with sigma of 0.02
 Cu5C-O5C \\sim Cu5D-O5D
 with sigma of 0.02
 Cu5C-O2 \\sim Cu5D-O2
 with sigma of 0.02
 O1B-O5C \\sim O1B-O5D
 with sigma of 0.04
 O5C-O2 \\sim O5D-O2
 with sigma of 0.04
3. Restrained planarity
 C2C, C11C, O1C, O2C
 with sigma of 0.1
 C2B, C11B, O1B, O2B
 with sigma of 0.1
4. Rigid bond restraints
 Cu5C, O5C
 with sigma for 1-2 distances of 0.01 and sigma for 1-3 distances of 0.01
 C4, C5B
 with sigma for 1-2 distances of 0.01 and sigma for 1-3 distances of 0.01
 C11, C11B
 with sigma for 1-2 distances of 0.01 and sigma for 1-3 distances of 0.01
 C11, C9
 with sigma for 1-2 distances of 0.01 and sigma for 1-3 distances of 0.01
 Cu5C
 with sigma for 1-2 distances of 0.01 and sigma for 1-3 distances of 0.01
 Cu5C, Cu5D
 with sigma for 1-2 distances of 0.01 and sigma for 1-3 distances of 0.01
 Cu5D, O5D, Cu5C, O5C
 with sigma for 1-2 distances of 0.01 and sigma for 1-3 distances of 0.01
5. Uiso/Uaniso restraints and constraints
Cu5C: within 2A with sigma of 0.04 and sigma for terminal atoms of 0.08 within
2A
C9 \\sim C10 \\sim C11 \\sim C8: within 2A with sigma of 0.04 and sigma for
terminal atoms of 0.08 within 2A
Cu5D \\sim Cu5C: within 2A with sigma of 0.04 and sigma for terminal atoms of
0.08 within 2A
O5D \\sim O5C: within 2A with sigma of 0.04 and sigma for terminal atoms of
0.08 within 2A
Uanis(O5C) \\sim Ueq: with sigma of 0.005 and sigma for terminal atoms of 0.01
Uanis(Cu5C) \\sim Ueq: with sigma of 0.01 and sigma for terminal atoms of 0.02
Uanis(C3A) \\sim Ueq: with sigma of 0.02 and sigma for terminal atoms of 0.04
Uanis(C1) \\sim Ueq, Uanis(C3) \\sim Ueq, Uanis(C4) \\sim Ueq, Uanis(C6) \\sim
Ueq, Uanis(C2) \\sim Ueq, Uanis(C10) \\sim Ueq, Uanis(C9) \\sim Ueq, Uanis(C8)
\\sim Ueq, Uanis(C7) \\sim Ueq, Uanis(C11) \\sim Ueq, Uanis(O2) \\sim Ueq,
Uanis(O1) \\sim Ueq, Uanis(C5) \\sim Ueq: with sigma of 0.001 and sigma for
terminal atoms of 0.002
Uanis(C12C) \\sim Ueq: with sigma of 0.01 and sigma for terminal atoms of 0.02
Uanis(O5D) \\sim Ueq: with sigma of 0.001 and sigma for terminal atoms of 0.002
6. Rigid body (RIGU) restrains
 C7B, C6B
 with sigma for 1-2 distances of 0.004 and sigma for 1-3 distances of 0.004
 C11, C9, C10, C8
 with sigma for 1-2 distances of 0.004 and sigma for 1-3 distances of 0.004
7. Same fragment restrains
{C6B, C1B} sigma for 1-2: 0.02, 1-3: 0.04
{C5B, C10B} sigma for 1-2: 0.02, 1-3: 0.04
{C6C, C1C} sigma for 1-2: 0.02, 1-3: 0.04
as in
{C5C, C6C}
8. Others
 Sof(C1)=Sof(C2)=Sof(H2)=Sof(C3)=Sof(H3)=Sof(C4)=Sof(H4)=Sof(C5)=Sof(C6)=
 Sof(C7)=Sof(H7)=Sof(C8)=Sof(H8)=Sof(C9)=Sof(C10)=Sof(H10)=Sof(C11)=Sof(O1)=
 Sof(O2)=1-FVAR(1)
 Sof(Cu5D)=Sof(O5D)=0.5*(1-FVAR(2))
 Sof(Cu5C)=Sof(O5C)=0.5*FVAR(2)
 Sof(C6B)=Sof(C1B)=Sof(H1B)=Sof(C2B)=Sof(C3B)=Sof(H3B)=Sof(C4B)=Sof(H4B)=
 Sof(C5B)=Sof(C10B)=Sof(H10B)=Sof(C7B)=Sof(H7B)=Sof(C8B)=Sof(H8B)=Sof(C9B)=
 Sof(C11B)=Sof(O1B)=Sof(O2B)=FVAR(1)
 Fixed Sof: C5C(0.5) C6C(0.5) C1C(0.5) H1C(0.5) C2C(0.5) C3C(0.5) H3C(0.5)
 C4C(0.5) H4C(0.5) C7C(0.5) H7C(0.5) C8C(0.5) H8C(0.5) C9C(0.5) C10C(0.5)
 H10C(0.5) C11C(0.5) O1C(0.5) O2C(0.5) C12C(0.5)
9.a Riding coordinates:
 C1C(H1C), C3C(H3C), C4C(H4C), C7C(H7C), C8C(H8C), C10C(H10C), C10(H10)
9.b Aromatic/amide H refined with riding coordinates:
 C1A(H1A), C3A(H3A), C4A(H4A), C7A(H7A), C8A(H8A), C10A(H10A), C1B(H1B),
 C3B(H3B), C4B(H4B), C10B(H10B), C7B(H7B), C8B(H8B), C2(H2), C3(H3), C4(H4),
 C7(H7), C8(H8)
;
_platon_squeeze_void_probe_radius 1.20
_olex2_submission_special_instructions 'No special instructions were received'

loop_
_space_group_symop_operation_xyz
'x, y, z'
'-x, -y, z'
'x+1/2, -y+1/2, -z+1/2'
'-x+1/2, y+1/2, -z+1/2'
'-x, -y, -z'
'x, y, -z'
'-x-1/2, y-1/2, z-1/2'
'x-1/2, -y-1/2, z-1/2'

loop_
_atom_site_label
_atom_site_type_symbol
_atom_site_fract_x
_atom_site_fract_y
_atom_site_fract_z
_atom_site_U_iso_or_equiv
_atom_site_adp_type
_atom_site_occupancy
_atom_site_site_symmetry_order
_atom_site_calc_flag
_atom_site_refinement_flags_posn
_atom_site_refinement_flags_adp
_atom_site_refinement_flags_occupancy
_atom_site_disorder_assembly
_atom_site_disorder_group
C1A C 0.8024(2) 0.3391(5) 0.6544(3) 0.0610(18) Uani 1 1 d . . . . .
H1A H 0.823625 0.304820 0.636093 0.073 Uiso 1 1 calc R U . . .
C2A C 0.7871(3) 0.4134(5) 0.6314(3) 0.0604(18) Uani 1 1 d . . . . .
C3A C 0.7565(5) 0.4691(8) 0.6576(4) 0.126(5) Uani 1 1 d . U . . .
H3A H 0.747782 0.521199 0.640651 0.151 Uiso 1 1 calc R U . . .
C4A C 0.7392(5) 0.4473(9) 0.7086(4) 0.148(7) Uani 1 1 d . . . . .
H4A H 0.718770 0.483967 0.726510 0.178 Uiso 1 1 calc R U . . .
C5A C 0.7534(4) 0.3675(7) 0.7326(3) 0.091(3) Uani 1 1 d . . . . .
C6A C 0.7858(3) 0.3126(6) 0.7076(3) 0.0637(19) Uani 1 1 d . . . . .
C7A C 0.7991(3) 0.2361(6) 0.7344(3) 0.078(3) Uani 1 1 d . . . . .
H7A H 0.819161 0.197993 0.717050 0.093 Uiso 1 1 calc R U . . .
C8A C 0.7832(3) 0.2157(6) 0.7862(3) 0.082(3) Uani 1 1 d . . . . .
H8A H 0.793364 0.165310 0.804040 0.099 Uiso 1 1 calc R U . . .
C9A C 0.7520(3) 0.2701(6) 0.8121(3) 0.066(2) Uani 1 1 d . . . . .
C10A C 0.7380(3) 0.3432(7) 0.7873(3) 0.091(3) Uani 1 1 d . . . . .
H10A H 0.717784 0.379784 0.805566 0.110 Uiso 1 1 calc R U . . .
C11A C 0.8057(2) 0.4439(5) 0.5760(2) 0.0510(15) Uani 1 1 d . . . . .
C12A C 0.7336(2) 0.2487(6) 0.8675(3) 0.0618(19) Uani 1 1 d . . . . .
C6B C 0.9853(3) 0.2391(8) 0.2079(3) 0.071(3) Uani 0.839(6) 1 d D . P A 1
C1B C 0.9936(4) 0.2019(7) 0.1546(3) 0.074(3) Uani 0.839(6) 1 d D . P A 1
H1B H 1.020239 0.215632 0.136073 0.089 Uiso 0.839(6) 1 calc R U P A 1
C2B C 0.9636(3) 0.1471(7) 0.1307(3) 0.073(3) Uani 0.839(6) 1 d D . P A 1
C3B C 0.9260(5) 0.1244(11) 0.1608(5) 0.125(6) Uani 0.839(6) 1 d D . P A 1
H3B H 0.906242 0.082768 0.146367 0.150 Uiso 0.839(6) 1 calc R U P A 1
C4B C 0.9165(5) 0.1606(11) 0.2108(5) 0.133(7) Uani 0.839(6) 1 d D . P A 1
H4B H 0.890145 0.145284 0.229248 0.160 Uiso 0.839(6) 1 calc R U P A 1
C5B C 0.9460(4) 0.2201(8) 0.2343(4) 0.078(3) Uani 0.839(6) 1 d D . P A 1
C10B C 0.9387(4) 0.2572(9) 0.2891(4) 0.087(4) Uani 0.839(6) 1 d D . P A 1
H10B H 0.912926 0.241496 0.308688 0.104 Uiso 0.839(6) 1 calc R U P A 1
C7B C 1.0147(4) 0.3007(10) 0.2304(4) 0.100(4) Uani 0.839(6) 1 d D . P A 1
H7B H 1.039393 0.320218 0.210157 0.120 Uiso 0.839(6) 1 calc R U P A 1
C8B C 1.0072(4) 0.3324(10) 0.2822(4) 0.089(4) Uani 0.839(6) 1 d D . P A 1
H8B H 1.029115 0.367923 0.298289 0.107 Uiso 0.839(6) 1 calc R U P A 1
C9B C 0.9683(4) 0.3138(8) 0.3120(3) 0.054(2) Uani 0.839(6) 1 d D . P A 1
C11B C 0.9747(4) 0.0992(7) 0.0774(3) 0.079(4) Uani 0.839(6) 1 d D . P A 1
O1B O 0.9453(3) 0.0534(5) 0.0582(2) 0.078(2) Uani 0.839(6) 1 d D . P A 1
O2B O 1.0152(3) 0.1080(5) 0.0590(2) 0.078(2) Uani 0.839(6) 1 d D . P A 1
Cu5C Cu 0.96052(12) -0.03108(17) 0.000000 0.0808(8) Uani 0.839(6) 2 d DS TU P A 1
O5C O 0.8906(5) -0.0826(11) 0.000000 0.135(5) Uani 0.839(6) 2 d DS TU P A 1
C12B C 0.9603(2) 0.3504(4) 0.3673(2) 0.0460(14) Uani 1 1 d D . . . .
C5C C 1.0203(6) 0.8533(10) 0.4711(6) 0.049(4) Uani 0.5 1 d D . P B -1
C6C C 1.0266(5) 0.8923(9) 0.5239(5) 0.043(4) Uani 0.5 1 d D . P B -1
C1C C 1.0584(4) 0.9640(7) 0.5272(5) 0.043(3) Uani 0.5 1 d D . P B -1
H1C H 1.065735 0.990365 0.562013 0.051 Uiso 0.5 1 d R U P B -1
C2C C 1.0787(4) 0.9946(7) 0.4832(5) 0.047(3) Uani 0.5 1 d D . P B -1
C3C C 1.0715(6) 0.9556(10) 0.4319(5) 0.071(5) Uani 0.5 1 d D . P B -1
H3C H 1.084134 0.983250 0.399814 0.085 Uiso 0.5 1 d R U P B -1
C4C C 1.0426(6) 0.8832(12) 0.4264(6) 0.075(5) Uani 0.5 1 d . . P B -1
H4C H 1.040740 0.852415 0.391904 0.090 Uiso 0.5 1 d R U P B -1
C7C C 1.0025(4) 0.8604(9) 0.5705(4) 0.057(3) Uani 0.5 1 d D . P B -1
H7C H 1.006417 0.885527 0.606543 0.068 Uiso 0.5 1 d R U P B -1
C8C C 0.9716(5) 0.7907(9) 0.5659(4) 0.057(3) Uani 0.5 1 d D . P B -1
H8C H 0.955871 0.767320 0.597220 0.069 Uiso 0.5 1 d R U P B -1
C9C C 0.9650(4) 0.7496(7) 0.5125(3) 0.037(3) Uani 0.5 1 d D . P B -1
C10C C 0.9891(4) 0.7802(8) 0.4672(4) 0.052(3) Uani 0.5 1 d D . P B -1
H10C H 0.986599 0.750518 0.432419 0.062 Uiso 0.5 1 d R U P B -1
C11C C 1.1117(3) 1.0713(8) 0.4872(3) 0.036(4) Uani 0.5 1 d D . P B -1
O1C O 1.1217(5) 1.1000(9) 0.5338(4) 0.041(3) Uani 0.5 1 d D . P B -1
O2C O 1.1287(6) 1.1033(10) 0.4453(5) 0.049(3) Uani 0.5 1 d D . P B -1
C12C C 0.9304(3) 0.6800(7) 0.5070(8) 0.043(3) Uani 0.5 1 d D U P B -1
Cu1 Cu 1.000000 0.500000 0.500000 0.0441(4) Uani 1 4 d S T P B .
Cu2 Cu 0.88273(4) 0.41405(8) 0.500000 0.0477(3) Uani 1 2 d S T P . .
Cu3 Cu 0.79345(4) 0.59476(8) 0.500000 0.0477(3) Uani 1 2 d S T P B .
Cu4 Cu 0.83960(4) 0.81282(9) 0.500000 0.0606(4) Uani 1 2 d S T P . .
N1A N 0.74196(18) 0.1755(4) 0.89515(19) 0.0515(13) Uani 1 1 d . . . . .
N2A N 0.71891(17) 0.1852(4) 0.94159(18) 0.0449(11) Uani 1 1 d . . . . .
N3A N 0.69828(17) 0.2634(4) 0.94102(19) 0.0485(12) Uani 1 1 d . . . . .
N4A N 0.7075(2) 0.3060(4) 0.8950(2) 0.0573(14) Uani 1 1 d . . . . .
N1B N 0.99061(17) 0.4006(3) 0.39274(17) 0.0433(11) Uani 1 1 d . . . . .
N2B N 0.97068(16) 0.4232(3) 0.44012(16) 0.0364(10) Uani 1 1 d . . . . .
N3B N 0.92920(16) 0.3889(3) 0.44149(18) 0.0423(11) Uani 1 1 d . . . . .
N4B N 0.92095(17) 0.3436(4) 0.39583(18) 0.0491(12) Uani 1 1 d . . . . .
N1C N 0.9381(2) 0.5963(5) 0.500000 0.0394(15) Uani 1 2 d S T P . .
N2C N 0.8972(2) 0.5591(4) 0.500000 0.0341(13) Uani 1 2 d S T P B .
N3C N 0.8670(2) 0.6189(4) 0.500000 0.0388(14) Uani 1 2 d S T P . .
N4C N 0.8862(3) 0.6971(6) 0.500000 0.062(2) Uani 1 2 d S T P B .
O1A O 0.7880(3) 0.5097(4) 0.5561(2) 0.096(2) Uani 1 1 d . . . . .
O2A O 0.83769(15) 0.4016(4) 0.55649(19) 0.0651(14) Uani 1 1 d . . . . .
C1 C 0.9577(13) 0.295(3) 0.3166(12) 0.029(11) Uani 0.161(6) 1 d D U P A 5
C2 C 0.9903(9) 0.3102(17) 0.2787(9) 0.024(7) Uani 0.161(6) 1 d D U P A 5
H2 H 1.012775 0.350434 0.287509 0.028 Uiso 0.161(6) 1 calc R U P A 5
C3 C 0.9261(11) 0.230(2) 0.3033(11) 0.039(9) Uani 0.161(6) 1 d D U P A 5
H3 H 0.905441 0.211867 0.329776 0.047 Uiso 0.161(6) 1 calc R U P A 5
C4 C 0.9254(11) 0.194(2) 0.2511(11) 0.053(10) Uani 0.161(6) 1 d D U P A 5
H4 H 0.900225 0.161735 0.240068 0.063 Uiso 0.161(6) 1 calc R U P A 5
C5 C 0.9613(10) 0.204(2) 0.2146(11) 0.041(9) Uani 0.161(6) 1 d D U P A 5
C6 C 0.9925(10) 0.2677(19) 0.2257(10) 0.031(8) Uani 0.161(6) 1 d D U P A 5
C7 C 1.0308(10) 0.278(2) 0.1924(11) 0.050(9) Uani 0.161(6) 1 d D U P A 5
H7 H 1.054618 0.313060 0.204610 0.060 Uiso 0.161(6) 1 calc R U P A 5
C8 C 1.0332(9) 0.2382(17) 0.1423(10) 0.033(5) Uani 0.161(6) 1 d D U P A 5
H8 H 1.055538 0.254003 0.117162 0.039 Uiso 0.161(6) 1 calc R U P A 5
C9 C 1.0024(9) 0.1739(18) 0.1292(10) 0.035(5) Uani 0.161(6) 1 d D U P A 5
C10 C 0.9655(9) 0.160(2) 0.1622(10) 0.037(5) Uani 0.161(6) 1 d D U P A 5
H10 H 0.943606 0.119733 0.150957 0.045 Uiso 0.161(6) 1 d R U P A 5
C11 C 1.0111(9) 0.126(2) 0.0752(12) 0.038(6) Uani 0.161(6) 1 d D U P A 5
O1 O 1.0493(8) 0.121(2) 0.0587(12) 0.060(8) Uani 0.161(6) 1 d D U P A 5
O2 O 0.9762(11) 0.079(3) 0.0621(17) 0.068(12) Uani 0.161(6) 1 d D U P A 5
Cu5D Cu 0.9300(8) -0.0286(7) 0.000000 0.080(4) Uani 0.161(6) 2 d DS TU P A 5
O5D O 0.879(2) -0.116(5) 0.044(4) 0.105(12) Uani 0.080(3) 1 d D U P A 5

loop_
_atom_site_aniso_label
_atom_site_aniso_U_11
_atom_site_aniso_U_22
_atom_site_aniso_U_33
_atom_site_aniso_U_23
_atom_site_aniso_U_13
_atom_site_aniso_U_12
C1A 0.064(4) 0.081(5) 0.038(3) 0.015(3) 0.010(3) 0.008(4)
C2A 0.074(4) 0.072(5) 0.035(3) 0.013(3) 0.021(3) 0.002(4)
C3A 0.190(11) 0.108(7) 0.081(6) 0.056(6) 0.080(7) 0.064(7)
C4A 0.223(15) 0.132(10) 0.089(7) 0.071(7) 0.094(9) 0.095(10)
C5A 0.117(7) 0.106(7) 0.049(4) 0.040(5) 0.040(5) 0.028(6)
C6A 0.065(4) 0.089(5) 0.037(3) 0.022(3) 0.013(3) 0.002(4)
C7A 0.087(6) 0.091(6) 0.055(4) 0.030(4) 0.028(4) 0.032(5)
C8A 0.088(6) 0.107(7) 0.052(4) 0.042(4) 0.023(4) 0.034(5)
C9A 0.067(4) 0.090(5) 0.042(3) 0.030(4) 0.012(3) 0.005(4)
C10A 0.113(7) 0.100(7) 0.061(5) 0.034(5) 0.051(5) 0.024(6)
C11A 0.060(4) 0.069(4) 0.024(2) 0.005(3) 0.005(3) -0.010(3)
C12A 0.060(4) 0.089(5) 0.037(3) 0.023(3) 0.005(3) 0.008(4)
C6B 0.072(6) 0.104(8) 0.036(4) -0.020(5) 0.003(4) 0.005(5)
C1B 0.089(7) 0.089(7) 0.045(4) -0.008(5) 0.001(5) 0.007(6)
C2B 0.109(8) 0.081(6) 0.030(4) -0.013(4) 0.007(4) 0.008(6)
C3B 0.119(11) 0.185(16) 0.071(7) -0.058(9) 0.019(7) -0.049(11)
C4B 0.115(10) 0.204(16) 0.081(7) -0.095(10) 0.045(7) -0.063(10)
C5B 0.081(7) 0.103(9) 0.051(5) -0.018(5) 0.008(5) -0.019(6)
C10B 0.086(7) 0.125(10) 0.050(5) -0.041(6) 0.022(5) -0.038(7)
C7B 0.080(7) 0.157(11) 0.062(6) -0.052(7) 0.021(5) -0.012(7)
C8B 0.057(6) 0.159(12) 0.052(5) -0.055(7) 0.012(4) -0.015(7)
C9B 0.054(6) 0.081(7) 0.026(4) -0.006(4) 0.005(3) 0.000(5)
C11B 0.136(12) 0.077(7) 0.023(4) 0.002(5) 0.010(6) 0.037(7)
O1B 0.122(6) 0.086(5) 0.026(2) -0.021(3) 0.008(3) 0.014(4)
O2B 0.136(7) 0.071(5) 0.027(3) -0.016(3) 0.005(4) 0.024(5)
Cu5C 0.116(2) 0.0957(15) 0.0303(7) 0.000 0.000 0.0371(15)
O5C 0.126(7) 0.140(9) 0.138(9) 0.000 0.000 -0.009(7)
C12B 0.053(3) 0.059(4) 0.026(2) -0.008(3) 0.007(2) 0.002(3)
C5C 0.059(9) 0.061(11) 0.028(7) -0.017(7) -0.007(6) 0.011(9)
C6C 0.047(8) 0.051(10) 0.032(6) 0.019(6) -0.005(5) 0.010(7)
C1C 0.047(7) 0.041(7) 0.039(6) -0.013(5) -0.013(6) 0.002(6)
C2C 0.046(6) 0.040(6) 0.055(9) -0.005(5) -0.001(5) -0.015(5)
C3C 0.099(11) 0.072(10) 0.042(7) -0.012(7) 0.020(7) -0.055(9)
C4C 0.089(11) 0.093(12) 0.043(7) -0.022(8) 0.012(7) -0.049(10)
C7C 0.069(8) 0.074(9) 0.027(5) -0.011(6) 0.001(6) -0.015(7)
C8C 0.065(9) 0.068(9) 0.039(7) -0.001(6) -0.010(6) -0.020(7)
C9C 0.052(6) 0.045(5) 0.013(7) 0.006(3) 0.001(4) 0.007(5)
C10C 0.055(8) 0.054(8) 0.046(8) -0.005(6) 0.020(7) -0.011(6)
C11C 0.026(5) 0.068(8) 0.014(13) -0.004(4) 0.002(4) 0.004(5)
O1C 0.055(7) 0.051(6) 0.016(10) -0.002(6) -0.007(6) -0.009(5)
O2C 0.070(8) 0.057(6) 0.018(7) 0.002(6) 0.001(6) -0.017(5)
C12C 0.048(4) 0.050(5) 0.031(9) -0.003(5) 0.006(5) -0.006(4)
Cu1 0.0506(8) 0.0602(9) 0.0215(6) 0.000 0.000 -0.0001(7)
Cu2 0.0492(6) 0.0667(7) 0.0271(5) 0.000 0.000 -0.0043(5)
Cu3 0.0527(6) 0.0647(7) 0.0258(5) 0.000 0.000 -0.0050(5)
Cu4 0.0575(7) 0.0657(8) 0.0584(7) 0.000 0.000 -0.0091(6)
N1A 0.053(3) 0.075(4) 0.026(2) 0.016(2) 0.016(2) 0.006(3)
N2A 0.050(3) 0.060(3) 0.0242(19) 0.010(2) 0.0086(19) -0.001(2)
N3A 0.051(3) 0.065(3) 0.030(2) 0.009(2) -0.001(2) 0.002(2)
N4A 0.066(3) 0.071(4) 0.036(2) 0.024(3) 0.004(2) 0.000(3)
N1B 0.055(3) 0.054(3) 0.0203(19) -0.0022(19) 0.0068(19) 0.007(2)
N2B 0.044(2) 0.049(3) 0.0159(16) -0.0037(17) 0.0042(17) -0.004(2)
N3B 0.042(2) 0.061(3) 0.0238(18) -0.003(2) 0.0005(18) -0.005(2)
N4B 0.053(3) 0.068(3) 0.027(2) -0.018(2) 0.000(2) -0.003(3)
N1C 0.041(3) 0.056(4) 0.021(3) 0.000 0.000 0.000(3)
N2C 0.032(3) 0.050(4) 0.021(2) 0.000 0.000 -0.014(3)
N3C 0.032(3) 0.043(4) 0.041(3) 0.000 0.000 -0.003(3)
N4C 0.037(4) 0.061(5) 0.089(6) 0.000 0.000 0.007(4)
O1A 0.152(6) 0.078(4) 0.058(3) 0.036(3) 0.067(4) 0.045(4)
O2A 0.045(2) 0.101(4) 0.049(2) 0.034(3) 0.017(2) 0.011(2)
C1 0.029(11) 0.029(11) 0.029(11) 0.0000(10) 0.0002(10) 0.0000(10)
C2 0.024(7) 0.024(7) 0.024(7) -0.0001(10) -0.0002(10) 0.0000(10)
C3 0.039(9) 0.039(9) 0.039(9) -0.0002(10) 0.0000(10) 0.0000(10)
C4 0.053(10) 0.053(10) 0.053(10) -0.0002(10) 0.0000(10) -0.0001(10)
C5 0.041(9) 0.041(9) 0.041(9) 0.0000(10) 0.0000(10) 0.0000(10)
C6 0.031(8) 0.031(8) 0.031(8) 0.0000(10) 0.0000(10) -0.0001(10)
C7 0.050(9) 0.050(9) 0.050(9) -0.0001(10) 0.0001(10) -0.0001(10)
C8 0.033(5) 0.033(5) 0.033(5) -0.0001(10) 0.0002(10) 0.0000(10)
C9 0.035(5) 0.035(5) 0.035(5) 0.0001(10) 0.0000(10) 0.0000(10)
C10 0.037(5) 0.038(5) 0.037(5) 0.0000(10) 0.0000(10) 0.0000(10)
C11 0.038(6) 0.038(6) 0.038(6) -0.0002(10) 0.0000(10) -0.0001(10)
O1 0.060(8) 0.060(8) 0.060(8) 0.0000(10) 0.0001(10) 0.0000(10)
O2 0.069(12) 0.069(12) 0.068(12) 0.000(2) 0.000(2) 0.000(2)
Cu5D 0.148(13) 0.066(6) 0.027(4) 0.000 0.000 0.036(7)
O5D 0.105(12) 0.105(12) 0.105(12) 0.000(2) 0.000(2) 0.000(2)

loop_
_atom_type_symbol
_atom_type_description
_atom_type_scat_dispersion_real
_atom_type_scat_dispersion_imag
_atom_type_scat_source
C C 0.0033 0.0016 'International Tables Vol C Tables 4.2.6.8 and 6.1.1.4'
H H 0.0000 0.0000 'International Tables Vol C Tables 4.2.6.8 and 6.1.1.4'
Cu Cu 0.3201 1.2651 'International Tables Vol C Tables 4.2.6.8 and 6.1.1.4'
N N 0.0061 0.0033 'International Tables Vol C Tables 4.2.6.8 and 6.1.1.4'
O O 0.0106 0.0060 'International Tables Vol C Tables 4.2.6.8 and 6.1.1.4'

loop_
_geom_angle_atom_site_label_1
_geom_angle_atom_site_label_2
_geom_angle_atom_site_label_3
_geom_angle
_geom_angle_site_symmetry_1
_geom_angle_site_symmetry_3
_geom_angle_publ_flag
C2A C1A H1A 120.2 . . ?
C2A C1A C6A 119.7(7) . . ?
C6A C1A H1A 120.2 . . ?
C1A C2A C3A 122.8(6) . . ?
C1A C2A C11A 120.2(7) . . ?
C3A C2A C11A 116.9(7) . . ?
C2A C3A H3A 119.8 . . ?
C4A C3A C2A 120.4(9) . . ?
C4A C3A H3A 119.8 . . ?
C3A C4A H4A 121.1 . . ?
C3A C4A C5A 117.8(10) . . ?
C5A C4A H4A 121.1 . . ?
C4A C5A C10A 120.2(9) . . ?
C6A C5A C4A 122.4(7) . . ?
C6A C5A C10A 117.1(8) . . ?
C5A C6A C1A 116.9(7) . . ?
C7A C6A C1A 123.8(7) . . ?
C7A C6A C5A 119.2(6) . . ?
C6A C7A H7A 119.4 . . ?
C8A C7A C6A 121.2(8) . . ?
C8A C7A H7A 119.4 . . ?
C7A C8A H8A 119.8 . . ?
C7A C8A C9A 120.3(7) . . ?
C9A C8A H8A 119.8 . . ?
C8A C9A C12A 121.4(7) . . ?
C10A C9A C8A 120.1(6) . . ?
C10A C9A C12A 118.5(7) . . ?
C5A C10A H10A 119.1 . . ?
C9A C10A C5A 121.9(8) . . ?
C9A C10A H10A 119.1 . . ?
O1A C11A C2A 116.1(6) . . ?
O1A C11A O2A 126.9(6) . . ?
O2A C11A C2A 117.0(6) . . ?
N1A C12A C9A 125.1(7) . . ?
N1A C12A N4A 113.7(5) . . ?
N4A C12A C9A 121.2(7) . . ?
C5B C6B C1B 119.3(9) . . ?
C5B C6B C7B 119.6(8) . . ?
C7B C6B C1B 120.8(9) . . ?
C6B C1B H1B 119.5 . . ?
C2B C1B C6B 121.1(9) . . ?
C2B C1B H1B 119.5 . . ?
C1B C2B C3B 117.6(8) . . ?
C1B C2B C11B 121.1(8) . . ?
C3B C2B C11B 120.3(9) . . ?
C2B C3B H3B 118.8 . . ?
C4B C3B C2B 122.5(12) . . ?
C4B C3B H3B 118.8 . . ?
C3B C4B H4B 119.9 . . ?
C3B C4B C5B 120.2(11) . . ?
C5B C4B H4B 119.9 . . ?
C6B C5B C4B 119.1(9) . . ?
C6B C5B C10B 118.3(9) . . ?
C4B C5B C10B 122.3(10) . . ?
C5B C10B H10B 119.2 . . ?
C9B C10B C5B 121.7(9) . . ?
C9B C10B H10B 119.2 . . ?
C6B C7B H7B 120.0 . . ?
C8B C7B C6B 119.9(11) . . ?
C8B C7B H7B 120.0 . . ?
C7B C8B H8B 118.6 . . ?
C7B C8B C9B 122.8(10) . . ?
C9B C8B H8B 118.6 . . ?
C10B C9B C8B 117.1(8) . . ?
C10B C9B C12B 120.8(9) . . ?
C8B C9B C12B 122.0(9) . . ?
O1B C11B C2B 116.7(9) . . ?
O1B C11B O2B 126.6(9) . . ?
O2B C11B C2B 116.6(8) . . ?
C11B O1B Cu5C 119.3(7) . . ?
C11B O2B Cu5C 121.8(6) . 5_755 ?
O1B Cu5C O1B 92.0(4) . 6 ?
O1B Cu5C O2B 87.2(3) 6 5_755 ?
O1B Cu5C O2B 171.6(4) 6 2_755 ?
O1B Cu5C O2B 171.6(4) . 5_755 ?
O1B Cu5C O2B 87.2(3) . 2_755 ?
O1B Cu5C Cu5C 88.2(3) . 5_755 ?
O1B Cu5C Cu5C 88.2(3) 6 5_755 ?
O1B Cu5C O5C 90.9(4) 6 . ?
O1B Cu5C O5C 90.9(4) . . ?
O2B Cu5C O2B 92.3(4) 5_755 2_755 ?
O2B Cu5C Cu5C 83.4(3) 2_755 5_755 ?
O2B Cu5C Cu5C 83.4(3) 5_755 5_755 ?
O2B Cu5C O5C 97.5(4) 2_755 . ?
O2B Cu5C O5C 97.5(4) 5_755 . ?
O5C Cu5C Cu5C 178.7(5) . 5_755 ?
N1B C12B C9B 122.1(7) . . ?
N1B C12B N4B 112.7(5) . . ?
N1B C12B C1 137.6(12) . . ?
N4B C12B C9B 125.0(7) . . ?
N4B C12B C1 109.6(12) . . ?
C6C C5C C10C 117.5(11) . . ?
C4C C5C C6C 121.1(12) . . ?
C4C C5C C10C 121.4(11) . . ?
C5C C6C C1C 116.8(11) . . ?
C7C C6C C5C 120.5(10) . . ?
C7C C6C C1C 122.7(11) . . ?
C6C C1C H1C 120.9 . . ?
C2C C1C C6C 121.6(10) . . ?
C2C C1C H1C 117.5 . . ?
C1C C2C C3C 120.2(9) . . ?
C1C C2C C11C 121.0(9) . . ?
C3C C2C C11C 118.7(10) . . ?
C2C C3C H3C 118.4 . . ?
C2C C3C C4C 120.9(12) . . ?
C4C C3C H3C 120.3 . . ?
C5C C4C C3C 119.3(12) . . ?
C5C C4C H4C 120.4 . . ?
C3C C4C H4C 120.2 . . ?
C6C C7C H7C 121.8 . . ?
C8C C7C C6C 121.4(9) . . ?
C8C C7C H7C 116.8 . . ?
C7C C8C H8C 122.1 . . ?
C7C C8C C9C 119.0(9) . . ?
C9C C8C H8C 118.8 . . ?
C8C C9C C12C 118.8(9) . . ?
C10C C9C C8C 119.4(9) . . ?
C10C C9C C12C 121.6(9) . . ?
C5C C10C H10C 117.9 . . ?
C9C C10C C5C 122.3(9) . . ?
C9C C10C H10C 119.7 . . ?
O1C C11C C2C 118.5(10) . . ?
O2C C11C C2C 120.7(10) . . ?
O2C C11C O1C 120.7(12) . . ?
N1C C12C C9C 126.2(9) . . ?
N1C C12C N4C 110.0(9) . . ?
N4C C12C C9C 123.1(10) . . ?
N2B Cu1 N2B 90.2(2) . 2_765 ?
N2B Cu1 N2B 90.2(2) 5_766 6_556 ?
N2B Cu1 N2B 180.0 . 5_766 ?
N2B Cu1 N2B 89.8(2) 5_766 2_765 ?
N2B Cu1 N2B 89.8(2) . 6_556 ?
N2B Cu1 N2B 180.0 6_556 2_765 ?
N2B Cu1 N1C 88.58(18) . 5_766 ?
N2B Cu1 N1C 91.42(18) . . ?
N2B Cu1 N1C 91.42(18) 6_556 . ?
N2B Cu1 N1C 91.42(18) 5_766 5_766 ?
N2B Cu1 N1C 88.58(18) 5_766 . ?
N2B Cu1 N1C 88.58(18) 6_556 5_766 ?
N2B Cu1 N1C 91.42(18) 2_765 5_766 ?
N2B Cu1 N1C 88.58(18) 2_765 . ?
N1C Cu1 N1C 180.0 5_766 . ?
N3B Cu2 N3B 89.6(3) 6_556 . ?
N3B Cu2 N2C 93.26(19) . . ?
N3B Cu2 N2C 93.26(19) 6_556 . ?
O2A Cu2 N3B 163.4(2) 6_556 6_556 ?
O2A Cu2 N3B 87.36(19) . 6_556 ?
O2A Cu2 N3B 87.36(19) 6_556 . ?
O2A Cu2 N3B 163.4(2) . . ?
O2A Cu2 N2C 103.2(2) . . ?
O2A Cu2 N2C 103.2(2) 6_556 . ?
O2A Cu2 O2A 90.9(3) 6_556 . ?
N2A Cu3 N2A 89.7(3) 4_656 7_765 ?
N2A Cu3 N3C 93.78(19) 4_656 . ?
N2A Cu3 N3C 93.78(19) 7_765 . ?
O1A Cu3 N2A 86.9(2) 6_556 7_765 ?
O1A Cu3 N2A 86.9(2) . 4_656 ?
O1A Cu3 N2A 164.6(3) . 7_765 ?
O1A Cu3 N2A 164.6(3) 6_556 4_656 ?
O1A Cu3 N3C 101.4(3) . . ?
O1A Cu3 N3C 101.4(3) 6_556 . ?
O1A Cu3 O1A 92.4(4) 6_556 . ?
N3A Cu4 N3A 93.3(3) 7_765 4_656 ?
N3A Cu4 N4C 92.9(2) 7_765 . ?
N3A Cu4 N4C 92.9(2) 4_656 . ?
C12A N1A N2A 104.0(5) . . ?
N1A N2A Cu3 128.1(4) . 7_756 ?
N1A N2A N3A 109.0(5) . . ?
N3A N2A Cu3 122.2(4) . 7_756 ?
N2A N3A Cu4 126.4(4) . 7_756 ?
N4A N3A Cu4 123.1(5) . 7_756 ?
N4A N3A N2A 110.5(5) . . ?
N3A N4A C12A 102.8(5) . . ?
C12B N1B N2B 104.3(5) . . ?
N1B N2B Cu1 124.5(4) . . ?
N3B N2B Cu1 126.4(3) . . ?
N3B N2B N1B 109.1(4) . . ?
N2B N3B Cu2 124.9(3) . . ?
N4B N3B Cu2 124.1(4) . . ?
N4B N3B N2B 110.6(4) . . ?
N3B N4B C12B 103.2(5) . . ?
C12C N1C Cu1 138.2(6) . . ?
C12C N1C N2C 104.7(7) . . ?
N2C N1C Cu1 116.4(5) . . ?
N1C N2C Cu2 125.9(5) . . ?
N3C N2C Cu2 124.5(5) . . ?
N3C N2C N1C 109.6(6) . . ?
N2C N3C Cu3 125.0(5) . . ?
N2C N3C N4C 109.9(6) . . ?
N4C N3C Cu3 125.1(5) . . ?
C12C N4C Cu4 138.8(7) . . ?
N3C N4C C12C 104.2(8) . . ?
N3C N4C Cu4 116.4(5) . . ?
C11A O1A Cu3 143.7(5) . . ?
C11A O2A Cu2 138.7(4) . . ?
C2 C1 C12B 115.6(17) . . ?
C2 C1 C3 116.1(17) . . ?
C3 C1 C12B 128.3(19) . . ?
C1 C2 H2 117.8 . . ?
C1 C2 C6 124.5(19) . . ?
C6 C2 H2 117.8 . . ?
C1 C3 H3 119.9 . . ?
C4 C3 C1 120(2) . . ?
C4 C3 H3 119.9 . . ?
C3 C4 H4 119.1 . . ?
C3 C4 C5 122(2) . . ?
C5 C4 H4 119.1 . . ?
C4 C5 C10 125.1(19) . . ?
C6 C5 C4 118.0(18) . . ?
C6 C5 C10 116.4(17) . . ?
C5 C6 C2 117.5(18) . . ?
C5 C6 C7 121.1(17) . . ?
C7 C6 C2 120(2) . . ?
C6 C7 H7 119.8 . . ?
C8 C7 C6 120(2) . . ?
C8 C7 H7 119.8 . . ?
C7 C8 H8 120.4 . . ?
C7 C8 C9 119(2) . . ?
C9 C8 H8 120.4 . . ?
C8 C9 C11 115.3(18) . . ?
C10 C9 C8 120.5(18) . . ?
C10 C9 C11 124.2(18) . . ?
C5 C10 H10 120.2 . . ?
C9 C10 C5 120.6(19) . . ?
C9 C10 H10 119.2 . . ?
O1 C11 C9 119(2) . . ?
O1 C11 O2 129(3) . . ?
O2 C11 C9 110(2) . . ?
O1 Cu5D O5D 59(3) 5_755 6 ?
O1 Cu5D O5D 97(3) 5_755 . ?
O1 Cu5D O5D 97(3) 2_755 6 ?
O1 Cu5D O5D 59(3) 2_755 . ?
O5D Cu5D O5D 56(5) . 6 ?

loop_
_geom_bond_atom_site_label_1
_geom_bond_atom_site_label_2
_geom_bond_distance
_geom_bond_site_symmetry_2
_geom_bond_publ_flag
C1A H1A 0.9300 . ?
C1A C2A 1.339(10) . ?
C1A C6A 1.437(8) . ?
C2A C3A 1.394(12) . ?
C2A C11A 1.524(8) . ?
C3A H3A 0.9300 . ?
C3A C4A 1.378(11) . ?
C4A H4A 0.9300 . ?
C4A C5A 1.410(14) . ?
C5A C6A 1.410(12) . ?
C5A C10A 1.448(9) . ?
C6A C7A 1.391(11) . ?
C7A H7A 0.9300 . ?
C7A C8A 1.377(9) . ?
C8A H8A 0.9300 . ?
C8A C9A 1.388(11) . ?
C9A C10A 1.331(12) . ?
C9A C12A 1.485(8) . ?
C10A H10A 0.9300 . ?
C11A O1A 1.228(9) . ?
C11A O2A 1.239(8) . ?
C12A N1A 1.323(9) . ?
C12A N4A 1.342(10) . ?
C6B C1B 1.432(9) . ?
C6B C5B 1.358(13) . ?
C6B C7B 1.391(15) . ?
C1B H1B 0.9300 . ?
C1B C2B 1.349(12) . ?
C2B C3B 1.375(14) . ?
C2B C11B 1.518(10) . ?
C3B H3B 0.9300 . ?
C3B C4B 1.361(13) . ?
C4B H4B 0.9300 . ?
C4B C5B 1.380(14) . ?
C5B C10B 1.460(10) . ?
C10B H10B 0.9300 . ?
C10B C9B 1.348(14) . ?
C7B H7B 0.9300 . ?
C7B C8B 1.363(12) . ?
C8B H8B 0.9300 . ?
C8B C9B 1.390(14) . ?
C9B C12B 1.470(8) . ?
C11B O1B 1.209(11) . ?
C11B O2B 1.289(10) . ?
O1B Cu5C 1.961(6) . ?
O2B Cu5C 1.982(6) 5_755 ?
Cu5C Cu5C 2.522(7) 5_755 ?
Cu5C O5C 2.214(14) . ?
C12B N1B 1.331(8) . ?
C12B N4B 1.359(7) . ?
C12B C1 1.488(17) . ?
C5C C6C 1.423(10) . ?
C5C C4C 1.35(2) . ?
C5C C10C 1.447(15) . ?
C6C C1C 1.443(13) . ?
C6C C7C 1.422(13) . ?
C1C H1C 0.9597 . ?
C1C C2C 1.309(14) . ?
C2C C3C 1.395(16) . ?
C2C C11C 1.524(12) . ?
C3C H3C 0.9597 . ?
C3C C4C 1.400(18) . ?
C4C H4C 0.9597 . ?
C7C H7C 0.9598 . ?
C7C C8C 1.407(13) . ?
C8C H8C 0.9591 . ?
C8C C9C 1.449(11) . ?
C9C C10C 1.390(9) . ?
C9C C12C 1.479(12) . ?
C10C H10C 0.9600 . ?
C11C O1C 1.247(13) . ?
C11C O2C 1.234(12) . ?
C12C N1C 1.305(12) . ?
C12C N4C 1.347(13) . ?
Cu1 N2B 2.056(4) . ?
Cu1 N2B 2.056(4) 6_556 ?
Cu1 N2B 2.056(4) 5_766 ?
Cu1 N2B 2.056(4) 2_765 ?
Cu1 N1C 2.346(7) 5_766 ?
Cu1 N1C 2.346(7) . ?
Cu2 N3B 2.013(5) 6_556 ?
Cu2 N3B 2.013(5) . ?
Cu2 N2C 2.248(7) . ?
Cu2 O2A 1.921(4) 6_556 ?
Cu2 O2A 1.921(4) . ?
Cu3 N2A 2.008(5) 4_656 ?
Cu3 N2A 2.008(5) 7_765 ?
Cu3 N3C 2.208(6) . ?
Cu3 O1A 1.883(5) . ?
Cu3 O1A 1.883(5) 6_556 ?
Cu4 N3A 1.966(5) 7_765 ?
Cu4 N3A 1.966(5) 4_656 ?
Cu4 N4C 2.236(8) . ?
N1A N2A 1.324(6) . ?
N2A N3A 1.338(7) . ?
N3A N4A 1.319(7) . ?
N1B N2B 1.336(6) . ?
N2B N3B 1.335(7) . ?
N3B N4B 1.326(6) . ?
N1C N2C 1.338(9) . ?
N2C N3C 1.275(9) . ?
N3C N4C 1.319(11) . ?
C1 C2 1.35(2) . ?
C1 C3 1.40(2) . ?
C2 H2 0.9300 . ?
C2 C6 1.441(15) . ?
C3 H3 0.9300 . ?
C3 C4 1.38(2) . ?
C4 H4 0.9300 . ?
C4 C5 1.39(2) . ?
C5 C6 1.37(2) . ?
C5 C10 1.441(15) . ?
C6 C7 1.40(2) . ?
C7 H7 0.9300 . ?
C7 C8 1.36(2) . ?
C8 H8 0.9300 . ?
C8 C9 1.37(2) . ?
C9 C10 1.372(19) . ?
C9 C11 1.521(19) . ?
C10 H10 0.9297 . ?
C11 O1 1.20(2) . ?
C11 O2 1.294(19) . ?
O1 Cu5D 2.09(3) 5_755 ?
Cu5D O5D 2.273(16) . ?
Cu5D O5D 2.273(16) 6 ?

loop_
_geom_torsion_atom_site_label_1
_geom_torsion_atom_site_label_2
_geom_torsion_atom_site_label_3
_geom_torsion_atom_site_label_4
_geom_torsion
_geom_torsion_site_symmetry_1
_geom_torsion_site_symmetry_2
_geom_torsion_site_symmetry_3
_geom_torsion_site_symmetry_4
_geom_torsion_publ_flag
C1A C2A C3A C4A -3(2) . . . . ?
C1A C2A C11A O1A 175.8(8) . . . . ?
C1A C2A C11A O2A -6.1(11) . . . . ?
C1A C6A C7A C8A 177.7(9) . . . . ?
C2A C1A C6A C5A 0.5(13) . . . . ?
C2A C1A C6A C7A 179.0(9) . . . . ?
C2A C3A C4A C5A 0(2) . . . . ?
C2A C11A O1A Cu3 169.2(8) . . . . ?
C2A C11A O2A Cu2 -165.1(6) . . . . ?
C3A C2A C11A O1A -8.6(13) . . . . ?
C3A C2A C11A O2A 169.5(10) . . . . ?
C3A C4A C5A C6A 3(2) . . . . ?
C3A C4A C5A C10A 177.0(13) . . . . ?
C4A C5A C6A C1A -3.2(17) . . . . ?
C4A C5A C6A C7A 178.2(13) . . . . ?
C4A C5A C10A C9A -177.5(13) . . . . ?
C5A C6A C7A C8A -3.8(15) . . . . ?
C6A C1A C2A C3A 2.4(15) . . . . ?
C6A C1A C2A C11A 177.7(7) . . . . ?
C6A C5A C10A C9A -3.2(17) . . . . ?
C6A C7A C8A C9A 2.3(16) . . . . ?
C7A C8A C9A C10A -1.3(16) . . . . ?
C7A C8A C9A C12A 178.8(9) . . . . ?
C8A C9A C10A C5A 1.8(17) . . . . ?
C8A C9A C12A N1A -5.3(13) . . . . ?
C8A C9A C12A N4A 172.4(8) . . . . ?
C9A C12A N1A N2A 179.9(7) . . . . ?
C9A C12A N4A N3A 179.8(7) . . . . ?
C10A C5A C6A C1A -177.4(9) . . . . ?
C10A C5A C6A C7A 4.0(15) . . . . ?
C10A C9A C12A N1A 174.9(9) . . . . ?
C10A C9A C12A N4A -7.5(13) . . . . ?
C11A C2A C3A C4A -178.1(13) . . . . ?
C12A C9A C10A C5A -178.3(10) . . . . ?
C12A N1A N2A Cu3 169.7(5) . . . 7_756 ?
C12A N1A N2A N3A -1.0(7) . . . . ?
C6B C1B C2B C3B -3.8(18) . . . . ?
C6B C1B C2B C11B -172.8(9) . . . . ?
C6B C5B C10B C9B 4(2) . . . . ?
C6B C7B C8B C9B -8(2) . . . . ?
C1B C6B C5B C4B 4(2) . . . . ?
C1B C6B C5B C10B 178.6(11) . . . . ?
C1B C6B C7B C8B -177.0(12) . . . . ?
C1B C2B C3B C4B 6(2) . . . . ?
C1B C2B C11B O1B -178.0(10) . . . . ?
C1B C2B C11B O2B 5.5(14) . . . . ?
C2B C3B C4B C5B -3(3) . . . . ?
C2B C11B O1B Cu5C -166.0(6) . . . . ?
C2B C11B O2B Cu5C 166.5(6) . . . 5_755 ?
C3B C2B C11B O1B 13.2(16) . . . . ?
C3B C2B C11B O2B -163.2(12) . . . . ?
C3B C4B C5B C6B -3(3) . . . . ?
C3B C4B C5B C10B -176.7(16) . . . . ?
C4B C5B C10B C9B 178.5(15) . . . . ?
C5B C6B C1B C2B -1.1(17) . . . . ?
C5B C6B C7B C8B 9(2) . . . . ?
C5B C10B C9B C8B -3(2) . . . . ?
C5B C10B C9B C12B 180.0(11) . . . . ?
C10B C9B C12B N1B 174.4(10) . . . . ?
C10B C9B C12B N4B -11.1(16) . . . . ?
C7B C6B C1B C2B -175.0(11) . . . . ?
C7B C6B C5B C4B 178.3(14) . . . . ?
C7B C6B C5B C10B -7.3(19) . . . . ?
C7B C8B C9B C10B 4(2) . . . . ?
C7B C8B C9B C12B -178.3(13) . . . . ?
C8B C9B C12B N1B -2.8(16) . . . . ?
C8B C9B C12B N4B 171.8(10) . . . . ?
C9B C12B N1B N2B 177.9(7) . . . . ?
C9B C12B N4B N3B -177.7(8) . . . . ?
C11B C2B C3B C4B 174.8(15) . . . . ?
O1B C11B O2B Cu5C -9.6(14) . . . 5_755 ?
O2B C11B O1B Cu5C 10.0(13) . . . . ?
C12B N1B N2B Cu1 179.1(4) . . . . ?
C12B N1B N2B N3B -1.6(6) . . . . ?
C12B C1 C2 C6 -176(3) . . . . ?
C12B C1 C3 C4 171(4) . . . . ?
C5C C6C C1C C2C 3(2) . . . . ?
C5C C6C C7C C8C -1(3) . . . . ?
C6C C5C C4C C3C -2(3) . . . . ?
C6C C5C C10C C9C 2(3) . . . . ?
C6C C1C C2C C3C -3(2) . . . . ?
C6C C1C C2C C11C 179.1(12) . . . . ?
C6C C7C C8C C9C 1(2) . . . . ?
C1C C6C C7C C8C 179.7(14) . . . . ?
C1C C2C C3C C4C 0(3) . . . . ?
C1C C2C C11C O1C 5.5(19) . . . . ?
C1C C2C C11C O2C -175.6(17) . . . . ?
C2C C3C C4C C5C 2(3) . . . . ?
C3C C2C C11C O1C -172.6(15) . . . . ?
C3C C2C C11C O2C 6(2) . . . . ?
C4C C5C C6C C1C -1(3) . . . . ?
C4C C5C C6C C7C 179.4(16) . . . . ?
C4C C5C C10C C9C -178.5(16) . . . . ?
C7C C6C C1C C2C -177.1(15) . . . . ?
C7C C8C C9C C10C 0(2) . . . . ?
C7C C8C C9C C12C -176.2(12) . . . . ?
C8C C9C C10C C5C -1(2) . . . . ?
C8C C9C C12C N1C -108.9(17) . . . . ?
C8C C9C C12C N4C 81.8(18) . . . . ?
C9C C12C N1C Cu1 7(2) . . . . ?
C9C C12C N1C N2C 177.0(13) . . . . ?
C9C C12C N4C Cu4 -7(2) . . . . ?
C9C C12C N4C N3C -176.7(12) . . . . ?
C10C C5C C6C C1C 179.0(12) . . . . ?
C10C C5C C6C C7C -1(3) . . . . ?
C10C C5C C4C C3C 178.3(17) . . . . ?
C10C C9C C12C N1C 75(2) . . . . ?
C10C C9C C12C N4C -94.0(17) . . . . ?
C11C C2C C3C C4C 178.0(15) . . . . ?
C12C C9C C10C C5C 174.7(13) . . . . ?
C12C N1C N2C Cu2 -172.3(8) . . . . ?
C12C N1C N2C N3C 7.7(8) . . . . ?
Cu1 N2B N3B Cu2 6.2(7) . . . . ?
Cu1 N2B N3B N4B 179.3(4) . . . . ?
Cu1 N1C N2C Cu2 0.0 . . . . ?
Cu1 N1C N2C N3C 180.0 . . . . ?
Cu2 N3B N4B C12B 174.7(4) . . . . ?
Cu2 N2C N3C Cu3 0.0 . . . . ?
Cu2 N2C N3C N4C 180.0 . . . . ?
Cu3 N2A N3A Cu4 9.7(7) 7_756 . . 7_756 ?
Cu3 N2A N3A N4A -171.7(4) 7_756 . . . ?
Cu3 N3C N4C C12C 172.6(8) . . . . ?
Cu3 N3C N4C Cu4 0.0 . . . . ?
Cu4 N3A N4A C12A -179.9(5) 7_756 . . . ?
N1A C12A N4A N3A -2.3(8) . . . . ?
N1A N2A N3A Cu4 -178.9(4) . . . 7_756 ?
N1A N2A N3A N4A -0.4(7) . . . . ?
N2A Cu3 O1A C11A -133.1(11) 4_656 . . . ?
N2A Cu3 O1A C11A 149.5(9) 7_765 . . . ?
N2A N3A N4A C12A 1.5(7) . . . . ?
N4A C12A N1A N2A 2.1(8) . . . . ?
N1B C12B N4B N3B -2.7(7) . . . . ?
N1B C12B C1 C2 -17(6) . . . . ?
N1B C12B C1 C3 163(3) . . . . ?
N1B N2B N3B Cu2 -173.0(4) . . . . ?
N1B N2B N3B N4B 0.0(7) . . . . ?
N2B N3B N4B C12B 1.5(7) . . . . ?
N4B C12B N1B N2B 2.7(7) . . . . ?
N4B C12B C1 C2 167(3) . . . . ?
N4B C12B C1 C3 -14(6) . . . . ?
N1C C12C N4C Cu4 -177.6(3) . . . . ?
N1C C12C N4C N3C 12.5(13) . . . . ?
N1C N2C N3C Cu3 180.0 . . . . ?
N1C N2C N3C N4C 0.0 . . . . ?
N2C N3C N4C C12C -7.4(8) . . . . ?
N2C N3C N4C Cu4 180.0 . . . . ?
N3C Cu3 O1A C11A -39.8(12) . . . . ?
N4C C12C N1C Cu1 177.9(2) . . . . ?
N4C C12C N1C N2C -12.5(13) . . . . ?
O1A C11A O2A Cu2 12.8(13) . . . . ?
O1A Cu3 O1A C11A 62.4(13) 6_556 . . . ?
O2A C11A O1A Cu3 -8.8(17) . . . . ?
C1 C12B N1B N2B -174(3) . . . . ?
C1 C12B N4B N3B 175(2) . . . . ?
C1 C2 C6 C5 -5(6) . . . . ?
C1 C2 C6 C7 -171(4) . . . . ?
C1 C3 C4 C5 15(7) . . . . ?
C2 C1 C3 C4 -9(7) . . . . ?
C2 C6 C7 C8 180(3) . . . . ?
C3 C1 C2 C6 4(7) . . . . ?
C3 C4 C5 C6 -16(6) . . . . ?
C3 C4 C5 C10 172(4) . . . . ?
C4 C5 C6 C2 10(5) . . . . ?
C4 C5 C6 C7 177(4) . . . . ?
C4 C5 C10 C9 180(4) . . . . ?
C5 C6 C7 C8 14(6) . . . . ?
C6 C5 C10 C9 8(5) . . . . ?
C6 C7 C8 C9 -13(5) . . . . ?
C7 C8 C9 C10 10(5) . . . . ?
C7 C8 C9 C11 -173(3) . . . . ?
C8 C9 C10 C5 -8(5) . . . . ?
C8 C9 C11 O1 27(5) . . . . ?
C8 C9 C11 O2 -168(4) . . . . ?
C9 C11 O1 Cu5D 161(3) . . . 5_755 ?
C10 C5 C6 C2 -177(3) . . . . ?
C10 C5 C6 C7 -11(6) . . . . ?
C10 C9 C11 O1 -156(4) . . . . ?
C10 C9 C11 O2 8(6) . . . . ?
C11 C9 C10 C5 176(3) . . . . ?
O2 C11 O1 Cu5D 1(7) . . . 5_755 ?

loop_
_platon_squeeze_void_nr
_platon_squeeze_void_average_x
_platon_squeeze_void_average_y
_platon_squeeze_void_average_z
_platon_squeeze_void_volume
_platon_squeeze_void_count_electrons
_platon_squeeze_void_content
1 -0.003 -0.012 0.252 5859 1224 ' '
